data_1574665
loop_
_publ_author_name
'Pereira, Joan'
'Casaretto, Nicolas'
'Frison, Gilles'
'Nay, Bastien'

_publ_section_title
;
 Bio-inspired total synthesis of daphnepapytone A
;
_journal_issue 25
_journal_name_full 'Chemical Science'
_journal_page_first 11375
_journal_page_last 11380
_journal_paper_doi 10.1039/D5SC02953H
_journal_volume 16
_journal_year 2025
_chemical_absolute_configuration unk
_chemical_formula_moiety 'C15 H16 O3'
_chemical_formula_sum 'C15 H16 O3'
_chemical_formula_weight 244.28
_space_group_crystal_system orthorhombic
_space_group_IT_number 19
_space_group_name_Hall 'P 2ac 2ab'
_space_group_name_H-M_alt 'P 21 21 21'
_atom_sites_solution_hydrogens geom
_atom_sites_solution_primary dual
_audit_creation_date 2025-03-03
_audit_creation_method
;
Olex2 1.5
(compiled 2024.02.16 svn.r378c4104 for OlexSys, GUI svn.r6928)
;
_audit_update_record
;
2025-03-04 deposited with the CCDC.	2025-05-19 downloaded from the CCDC.
;
_cell_angle_alpha 90
_cell_angle_beta 90
_cell_angle_gamma 90
_cell_formula_units_Z 4
_cell_length_a 8.8918(3)
_cell_length_b 10.0340(4)
_cell_length_c 13.7443(6)
_cell_measurement_reflns_used 16255
_cell_measurement_temperature 150
_cell_measurement_theta_max 29.04
_cell_measurement_theta_min 2.51
_cell_volume 1226.27(8)
_computing_cell_refinement
;
X-Area Recipe 2.0.2 (STOE, 2024)
;
_computing_data_collection
;
X-Area Pilatus3_SV 1.31.194.0 (STOE, 2023)
;
_computing_molecular_graphics 'Olex2 1.5 (Dolomanov et al., 2009)'
_computing_publication_material
;
STOE & Cie GmbH, X-Area, software package for collecting single-crystal or
multi-domain crystal data on STOE area-detector diffractometers, for image 
processing, for the correction and scaling of reflection intensities and 
for outlier rejection, version 2.4, Darmstadt 2024
;
_computing_structure_refinement 'SHELXL 2018/3 (Sheldrick, 2015)'
_computing_structure_solution 'SHELXT 2018/2 (Sheldrick, 2018)'
_diffrn_ambient_temperature 150
_diffrn_detector 'EIGER2 1M CDTE'
_diffrn_detector_area_resol_mean 13.33
_diffrn_measured_fraction_theta_full 0.998
_diffrn_measured_fraction_theta_max 0.948
_diffrn_measurement_details
;
 682 frames, detector distance = 60 mm
;
_diffrn_measurement_device 'Eulerian 4-circle diffractometer'
_diffrn_measurement_device_type 'STOE STADIVARI'
_diffrn_measurement_method 'rotation method, \w scans'
_diffrn_radiation_collimation '1.2 0.6 mm diameter'
_diffrn_radiation_monochromator 'Graded multilayer mirror'
_diffrn_radiation_polarisn_norm 270
_diffrn_radiation_probe x-ray
_diffrn_radiation_type 'Mo K\a'
_diffrn_radiation_wavelength 0.71073
_diffrn_reflns_av_R_equivalents 0.0194
_diffrn_reflns_av_unetI/netI 0.0168
_diffrn_reflns_Laue_measured_fraction_full 0.998
_diffrn_reflns_Laue_measured_fraction_max 0.948
_diffrn_reflns_limit_h_max 12
_diffrn_reflns_limit_h_min -11
_diffrn_reflns_limit_k_max 13
_diffrn_reflns_limit_k_min -13
_diffrn_reflns_limit_l_max 18
_diffrn_reflns_limit_l_min -18
_diffrn_reflns_number 13303
_diffrn_reflns_point_group_measured_fraction_full 0.999
_diffrn_reflns_point_group_measured_fraction_max 0.918
_diffrn_reflns_theta_full 25.242
_diffrn_reflns_theta_max 29.044
_diffrn_reflns_theta_min 2.513
_diffrn_source Axo_Mo
_diffrn_source_power 0.050
_diffrn_source_voltage 50
_exptl_absorpt_coefficient_mu 0.091
_exptl_absorpt_correction_T_max 1.0000
_exptl_absorpt_correction_T_min 1.0000
_exptl_absorpt_process_details
;
STOE LANA, absorption correction by scaling of reflection intensities.
J. Koziskova, F. Hahn, J. Richter, J. Kozisek, "Comparison of different
absorption corrections on the model structure of tetrakis(\m~2~-acetato)-
diaqua-di-copper(II)", Acta Chimica Slovaca, vol. 9, no. 2, 2016, pp. 136 - 140.
;
_exptl_crystal_colour colourless
_exptl_crystal_colour_primary colourless
_exptl_crystal_density_diffrn 1.323
_exptl_crystal_density_method 'not measured'
_exptl_crystal_description block
_exptl_crystal_F_000 520
_refine_diff_density_max 0.281
_refine_diff_density_min -0.164
_refine_diff_density_rms 0.038
_refine_ls_abs_structure_details
;
 Refined as an inversion twin.
;
_refine_ls_abs_structure_Flack 0.5(12)
_refine_ls_extinction_method none
_refine_ls_goodness_of_fit_ref 1.095
_refine_ls_hydrogen_treatment constr
_refine_ls_matrix_type full
_refine_ls_number_parameters 167
_refine_ls_number_reflns 3002
_refine_ls_number_restraints 0
_refine_ls_restrained_S_all 1.095
_refine_ls_R_factor_all 0.0388
_refine_ls_R_factor_gt 0.0355
_refine_ls_shift/su_max 0.000
_refine_ls_shift/su_mean 0.000
_refine_ls_structure_factor_coef Fsqd
_refine_ls_weighting_details 'w=1/[\s^2^(Fo^2^)+(0.0704P)^2^+0.0052P] where P=(Fo^2^+2Fc^2^)/3'
_refine_ls_weighting_scheme calc
_refine_ls_wR_factor_gt 0.0976
_refine_ls_wR_factor_ref 0.0988
_reflns_Friedel_coverage 0.685
_reflns_Friedel_fraction_full 1.000
_reflns_Friedel_fraction_max 0.878
_reflns_number_gt 2765
_reflns_number_total 3002
_reflns_threshold_expression 'I > 2\s(I)'
_cod_data_source_file d5sc02953h3.cif
_cod_data_source_block jp472-2-f1
_cod_depositor_comments 'Adding full bibliography for 1574658--1574665.cif.'
_cod_database_code 1574665
_shelx_shelxl_version_number 2018/3
_shelx_space_group_comment
;
The symmetry employed for this shelxl refinement is uniquely defined
by the following loop, which should always be used as a source of
symmetry information in preference to the above space-group names.
They are only intended as comments.
;
_olex2_refinement_description
;
1. Twinned data refinement
 Scales: 0.5(12)
 0.5(12)
2. Fixed Uiso
 At 1.2 times of:
  All C(H) groups, All C(H,H) groups
 At 1.5 times of:
  All C(H,H,H) groups
3.a Ternary CH refined with riding coordinates:
 C00E(H00E)
3.b Secondary CH2 refined with riding coordinates:
 C007(H00A,H00B), C009(H00C,H00D), C00F(H00F,H00G)
3.c Idealised Me refined as rotating group:
 C00G(H00H,H00I,H00J), C00H(H00K,H00L,H00M), C00I(H00N,H00O,H00P)
;
_olex2_submission_special_instructions 'No special instructions were received'
_stoe_detector_distance '60.0 mm'
_stoe_detector_pixelsize_x '0.075 mm'
_stoe_detector_pixelsize_y '0.075 mm'
_stoe_detector_size_x '8.0 cm'
_stoe_detector_size_y '7.7 cm'
_stoe_evaluation_integration_a 10.1
_stoe_evaluation_integration_b 0.1
_stoe_evaluation_integration_ems 0.011
_stoe_evaluation_lana_bis_l_even_max -
_stoe_evaluation_lana_bis_l_odd_max -
_stoe_evaluation_lana_bos_l_even_max 4
_stoe_evaluation_lana_bos_l_odd_max 1
_stoe_evaluation_lana_completeness 91.9
_stoe_evaluation_lana_dxs_max_order 3
_stoe_evaluation_lana_dys_max_order 3
_stoe_evaluation_lana_fs_max_order 3
_stoe_evaluation_lana_max_2theta_available 58.1
_stoe_evaluation_lana_max_2theta_desired 58.1
_stoe_evaluation_lana_mean_redundancy 4.4
_stoe_evaluation_lana_number_refls_after_or 13357
_stoe_evaluation_lana_number_refls_outliers 808
_stoe_evaluation_lana_number_refls_total 14165
_stoe_evaluation_lana_number_refls_unique 3021
_stoe_evaluation_lana_number_refls_written 13357
_stoe_evaluation_lana_or_c1 0.050
_stoe_evaluation_lana_or_c2 0
_stoe_evaluation_lana_or_c3 0
_stoe_evaluation_lana_or_c4 1.0
_stoe_evaluation_lana_point_group 222
_stoe_evaluation_lana_table
;
#----------------------------------------------------------------------------
2Theta           6.5   12.7   18.9   25.1   31.3   37.5   43.7   49.9   56.1
#----------------------------------------------------------------------------
<Resolution>    5.44   3.15   2.17   1.62   1.31   1.10   0.95   0.84   0.78
N(total)         155    686    909   1421   2095   2571   2618   2754    956
<Redundancy>     8.7   10.0    6.7    6.2    5.9    5.2    4.2    3.5    2.0
Complet. [%%]   100.0  100.0  100.0  100.0   99.7   99.8  100.0   99.5   63.8
<I/sigma>      351.3  184.0  117.7   68.2   36.7   27.3   11.6    6.9    5.8
R(int)         0.018  0.016  0.016  0.017  0.021  0.022  0.036  0.057  0.062
#----------------------------------------------------------------------------
;
_stoe_measurement_identifier JP472-2-F1
_stoe_measurement_max_exposure_per_frame '30.0 s'
_stoe_measurement_mean_exposure_per_frame '30.0 s'
_stoe_measurement_min_exposure_per_frame '30.0 s'
_stoe_measurement_total_exposure_time '5.7 h'
_stoe_measurement_total_frame_number 682
_stoe_measurement_total_run_number 15
_stoe_measurement_tube_power '50.0 W'

loop_
_space_group_symop_operation_xyz
'x, y, z'
'-x+1/2, -y, z+1/2'
'-x, y+1/2, -z+1/2'
'x+1/2, -y+1/2, -z'

loop_
_atom_site_label
_atom_site_type_symbol
_atom_site_fract_x
_atom_site_fract_y
_atom_site_fract_z
_atom_site_U_iso_or_equiv
_atom_site_adp_type
_atom_site_occupancy
_atom_site_site_symmetry_order
_atom_site_calc_flag
_atom_site_refinement_flags_posn
_atom_site_refinement_flags_adp
_atom_site_refinement_flags_occupancy
_atom_site_disorder_assembly
_atom_site_disorder_group
O001 O 0.68278(15) 0.70537(11) 0.16967(9) 0.0356(3) Uani 1 1 d . . . . .
O002 O 0.19296(15) 0.51886(14) 0.19642(11) 0.0462(4) Uani 1 1 d . . . . .
O003 O 0.65014(19) 0.66130(16) 0.50770(9) 0.0533(4) Uani 1 1 d . . . . .
C004 C 0.52895(16) 0.49994(13) 0.32108(11) 0.0211(3) Uani 1 1 d . . . . .
C005 C 0.59294(17) 0.48546(15) 0.21923(11) 0.0236(3) Uani 1 1 d . . . . .
C006 C 0.70085(19) 0.60331(15) 0.21487(11) 0.0259(3) Uani 1 1 d . . . . .
C007 C 0.82661(19) 0.66591(16) 0.37233(12) 0.0317(4) Uani 1 1 d . . . . .
H00A H 0.924338 0.665492 0.406842 0.038 Uiso 1 1 calc R U . . .
H00B H 0.803065 0.758147 0.351785 0.038 Uiso 1 1 calc R U . . .
C008 C 0.7027(2) 0.60955(17) 0.43604(12) 0.0310(4) Uani 1 1 d . . . . .
C009 C 0.7020(2) 0.36870(16) 0.23664(11) 0.0293(4) Uani 1 1 d . . . . .
H00C H 0.770244 0.353353 0.180867 0.035 Uiso 1 1 calc R U . . .
H00D H 0.649233 0.285057 0.253857 0.035 Uiso 1 1 calc R U . . .
C00A C 0.65186(18) 0.47410(15) 0.39474(11) 0.0249(3) Uani 1 1 d . . . . .
C00B C 0.37974(18) 0.51707(15) 0.32292(12) 0.0267(3) Uani 1 1 d . . . . .
C00C C 0.78264(18) 0.43213(15) 0.32426(12) 0.0266(3) Uani 1 1 d . . . . .
C00D C 0.32367(19) 0.50958(15) 0.22113(13) 0.0303(4) Uani 1 1 d . . . . .
C00E C 0.82923(18) 0.57164(15) 0.28537(12) 0.0274(3) Uani 1 1 d . . . . .
H00E H 0.929384 0.570096 0.252293 0.033 Uiso 1 1 calc R U . . .
C00F C 0.45632(19) 0.48450(16) 0.15347(13) 0.0316(4) Uani 1 1 d . . . . .
H00F H 0.445975 0.397377 0.120335 0.038 Uiso 1 1 calc R U . . .
H00G H 0.463725 0.555467 0.103666 0.038 Uiso 1 1 calc R U . . .
C00G C 0.2756(2) 0.53178(19) 0.40723(15) 0.0408(5) Uani 1 1 d . . . . .
H00H H 0.234218 0.444416 0.424542 0.061 Uiso 1 1 calc R U . . .
H00I H 0.193381 0.592226 0.389683 0.061 Uiso 1 1 calc R U . . .
H00J H 0.330710 0.568372 0.462901 0.061 Uiso 1 1 calc R U . . .
C00H C 0.9088(2) 0.35104(19) 0.36935(16) 0.0428(5) Uani 1 1 d . . . . .
H00K H 0.871865 0.261516 0.384948 0.064 Uiso 1 1 calc R U . . .
H00L H 0.943387 0.394847 0.429012 0.064 Uiso 1 1 calc R U . . .
H00M H 0.992453 0.344389 0.323216 0.064 Uiso 1 1 calc R U . . .
C00I C 0.6033(3) 0.3762(2) 0.47350(12) 0.0409(5) Uani 1 1 d . . . . .
H00N H 0.534682 0.420804 0.518807 0.061 Uiso 1 1 calc R U . . .
H00O H 0.692041 0.344588 0.508925 0.061 Uiso 1 1 calc R U . . .
H00P H 0.551938 0.300253 0.443394 0.061 Uiso 1 1 calc R U . . .

loop_
_atom_site_aniso_label
_atom_site_aniso_U_11
_atom_site_aniso_U_22
_atom_site_aniso_U_33
_atom_site_aniso_U_23
_atom_site_aniso_U_13
_atom_site_aniso_U_12
O001 0.0401(7) 0.0297(6) 0.0369(6) 0.0131(5) 0.0058(6) 0.0030(5)
O002 0.0297(6) 0.0383(7) 0.0704(10) -0.0023(6) -0.0177(7) 0.0036(6)
O003 0.0657(11) 0.0552(9) 0.0391(8) -0.0213(7) 0.0067(7) -0.0198(8)
C004 0.0263(7) 0.0163(6) 0.0206(7) -0.0003(5) 0.0009(6) -0.0035(5)
C005 0.0280(7) 0.0246(7) 0.0181(7) -0.0001(6) 0.0000(6) 0.0028(6)
C006 0.0268(7) 0.0271(7) 0.0238(8) 0.0024(6) 0.0074(6) 0.0035(6)
C007 0.0276(8) 0.0240(7) 0.0433(9) 0.0007(7) -0.0056(7) -0.0058(6)
C008 0.0365(9) 0.0298(8) 0.0267(8) -0.0035(6) -0.0053(7) -0.0076(7)
C009 0.0340(9) 0.0234(7) 0.0305(8) -0.0030(6) -0.0023(7) 0.0058(6)
C00A 0.0308(8) 0.0231(7) 0.0209(8) 0.0017(6) -0.0036(6) -0.0067(6)
C00B 0.0269(7) 0.0189(6) 0.0342(9) -0.0040(6) 0.0022(6) -0.0027(6)
C00C 0.0263(7) 0.0213(7) 0.0322(8) 0.0029(6) -0.0052(6) 0.0022(6)
C00D 0.0280(7) 0.0195(7) 0.0436(10) -0.0004(7) -0.0089(7) 0.0007(6)
C00E 0.0208(7) 0.0241(7) 0.0374(9) 0.0040(7) 0.0021(7) 0.0000(6)
C00F 0.0358(8) 0.0334(8) 0.0256(9) 0.0009(7) -0.0082(7) -0.0001(7)
C00G 0.0325(9) 0.0367(9) 0.0532(12) -0.0112(8) 0.0150(9) -0.0050(7)
C00H 0.0382(10) 0.0284(9) 0.0618(12) 0.0041(8) -0.0209(9) 0.0051(7)
C00I 0.0548(12) 0.0403(10) 0.0275(9) 0.0116(7) -0.0088(8) -0.0155(9)

loop_
_atom_type_symbol
_atom_type_description
_atom_type_scat_dispersion_real
_atom_type_scat_dispersion_imag
_atom_type_scat_source
C C 0.0033 0.0016 'International Tables Vol C Tables 4.2.6.8 and 6.1.1.4'
H H 0.0000 0.0000 'International Tables Vol C Tables 4.2.6.8 and 6.1.1.4'
O O 0.0106 0.0060 'International Tables Vol C Tables 4.2.6.8 and 6.1.1.4'

loop_
_geom_angle_atom_site_label_1
_geom_angle_atom_site_label_2
_geom_angle_atom_site_label_3
_geom_angle
_geom_angle_site_symmetry_1
_geom_angle_site_symmetry_3
_geom_angle_publ_flag
C00A C004 C005 109.27(12) . . ?
C00B C004 C005 113.66(14) . . ?
C00B C004 C00A 136.55(15) . . ?
C004 C005 C006 101.42(12) . . ?
C004 C005 C009 99.53(12) . . ?
C006 C005 C009 101.55(12) . . ?
C00F C005 C004 104.50(13) . . ?
C00F C005 C006 119.12(13) . . ?
C00F C005 C009 126.38(14) . . ?
O001 C006 C005 126.44(16) . . ?
O001 C006 C00E 126.90(15) . . ?
C005 C006 C00E 106.47(12) . . ?
H00A C007 H00B 109.0 . . ?
C008 C007 H00A 111.1 . . ?
C008 C007 H00B 111.1 . . ?
C008 C007 C00E 103.44(13) . . ?
C00E C007 H00A 111.1 . . ?
C00E C007 H00B 111.1 . . ?
O003 C008 C007 126.27(17) . . ?
O003 C008 C00A 124.51(17) . . ?
C007 C008 C00A 109.22(14) . . ?
C005 C009 H00C 112.6 . . ?
C005 C009 H00D 112.6 . . ?
C005 C009 C00C 95.76(12) . . ?
H00C C009 H00D 110.1 . . ?
C00C C009 H00C 112.6 . . ?
C00C C009 H00D 112.6 . . ?
C004 C00A C008 107.90(12) . . ?
C004 C00A C00C 99.68(11) . . ?
C004 C00A C00I 112.41(14) . . ?
C008 C00A C00C 104.28(13) . . ?
C00I C00A C008 112.95(13) . . ?
C00I C00A C00C 118.35(15) . . ?
C004 C00B C00D 107.95(14) . . ?
C004 C00B C00G 130.04(16) . . ?
C00D C00B C00G 121.87(15) . . ?
C009 C00C C00A 104.37(13) . . ?
C009 C00C C00E 103.15(13) . . ?
C00E C00C C00A 99.67(12) . . ?
C00H C00C C009 116.24(15) . . ?
C00H C00C C00A 116.03(15) . . ?
C00H C00C C00E 115.23(14) . . ?
O002 C00D C00B 125.45(17) . . ?
O002 C00D C00F 125.68(17) . . ?
C00B C00D C00F 108.85(13) . . ?
C006 C00E C00C 101.88(13) . . ?
C006 C00E H00E 112.3 . . ?
C007 C00E C006 110.86(13) . . ?
C007 C00E C00C 106.56(13) . . ?
C007 C00E H00E 112.3 . . ?
C00C C00E H00E 112.3 . . ?
C005 C00F C00D 104.83(14) . . ?
C005 C00F H00F 110.8 . . ?
C005 C00F H00G 110.8 . . ?
C00D C00F H00F 110.8 . . ?
C00D C00F H00G 110.8 . . ?
H00F C00F H00G 108.9 . . ?
C00B C00G H00H 109.5 . . ?
C00B C00G H00I 109.5 . . ?
C00B C00G H00J 109.5 . . ?
H00H C00G H00I 109.5 . . ?
H00H C00G H00J 109.5 . . ?
H00I C00G H00J 109.5 . . ?
C00C C00H H00K 109.5 . . ?
C00C C00H H00L 109.5 . . ?
C00C C00H H00M 109.5 . . ?
H00K C00H H00L 109.5 . . ?
H00K C00H H00M 109.5 . . ?
H00L C00H H00M 109.5 . . ?
C00A C00I H00N 109.5 . . ?
C00A C00I H00O 109.5 . . ?
C00A C00I H00P 109.5 . . ?
H00N C00I H00O 109.5 . . ?
H00N C00I H00P 109.5 . . ?
H00O C00I H00P 109.5 . . ?

loop_
_geom_bond_atom_site_label_1
_geom_bond_atom_site_label_2
_geom_bond_distance
_geom_bond_site_symmetry_2
_geom_bond_publ_flag
O001 C006 1.2085(19) . ?
O002 C00D 1.214(2) . ?
O003 C008 1.207(2) . ?
C004 C005 1.518(2) . ?
C004 C00A 1.512(2) . ?
C004 C00B 1.338(2) . ?
C005 C006 1.524(2) . ?
C005 C009 1.539(2) . ?
C005 C00F 1.514(2) . ?
C006 C00E 1.531(2) . ?
C007 H00A 0.9900 . ?
C007 H00B 0.9900 . ?
C007 C008 1.517(2) . ?
C007 C00E 1.525(2) . ?
C008 C00A 1.541(2) . ?
C009 H00C 0.9900 . ?
C009 H00D 0.9900 . ?
C009 C00C 1.539(2) . ?
C00A C00C 1.571(2) . ?
C00A C00I 1.524(2) . ?
C00B C00D 1.487(2) . ?
C00B C00G 1.491(2) . ?
C00C C00E 1.555(2) . ?
C00C C00H 1.518(2) . ?
C00D C00F 1.523(3) . ?
C00E H00E 1.0000 . ?
C00F H00F 0.9900 . ?
C00F H00G 0.9900 . ?
C00G H00H 0.9800 . ?
C00G H00I 0.9800 . ?
C00G H00J 0.9800 . ?
C00H H00K 0.9800 . ?
C00H H00L 0.9800 . ?
C00H H00M 0.9800 . ?
C00I H00N 0.9800 . ?
C00I H00O 0.9800 . ?
C00I H00P 0.9800 . ?

loop_
_geom_torsion_atom_site_label_1
_geom_torsion_atom_site_label_2
_geom_torsion_atom_site_label_3
_geom_torsion_atom_site_label_4
_geom_torsion
_geom_torsion_site_symmetry_1
_geom_torsion_site_symmetry_2
_geom_torsion_site_symmetry_3
_geom_torsion_site_symmetry_4
_geom_torsion_publ_flag
O001 C006 C00E C007 63.1(2) . . . . ?
O001 C006 C00E C00C 176.13(16) . . . . ?
O002 C00D C00F C005 178.48(16) . . . . ?
O003 C008 C00A C004 91.4(2) . . . . ?
O003 C008 C00A C00C -163.30(18) . . . . ?
O003 C008 C00A C00I -33.5(3) . . . . ?
C004 C005 C006 O001 -106.62(18) . . . . ?
C004 C005 C006 C00E 68.76(14) . . . . ?
C004 C005 C009 C00C -52.09(13) . . . . ?
C004 C005 C00F C00D 4.36(15) . . . . ?
C004 C00A C00C C009 -29.47(14) . . . . ?
C004 C00A C00C C00E 76.90(13) . . . . ?
C004 C00A C00C C00H -158.75(13) . . . . ?
C004 C00B C00D O002 178.77(16) . . . . ?
C004 C00B C00D C00F 0.35(17) . . . . ?
C005 C004 C00A C008 103.71(14) . . . . ?
C005 C004 C00A C00C -4.83(15) . . . . ?
C005 C004 C00A C00I -131.09(15) . . . . ?
C005 C004 C00B C00D 2.69(18) . . . . ?
C005 C004 C00B C00G 178.45(15) . . . . ?
C005 C006 C00E C007 -112.30(14) . . . . ?
C005 C006 C00E C00C 0.77(15) . . . . ?
C005 C009 C00C C00A 51.56(14) . . . . ?
C005 C009 C00C C00E -52.20(15) . . . . ?
C005 C009 C00C C00H -179.29(15) . . . . ?
C006 C005 C009 C00C 51.75(15) . . . . ?
C006 C005 C00F C00D -107.85(15) . . . . ?
C007 C008 C00A C004 -88.31(16) . . . . ?
C007 C008 C00A C00C 17.03(17) . . . . ?
C007 C008 C00A C00I 146.81(16) . . . . ?
C008 C007 C00E C006 78.46(16) . . . . ?
C008 C007 C00E C00C -31.61(16) . . . . ?
C008 C00A C00C C009 -140.88(13) . . . . ?
C008 C00A C00C C00E -34.51(15) . . . . ?
C008 C00A C00C C00H 89.84(17) . . . . ?
C009 C005 C006 O001 151.05(16) . . . . ?
C009 C005 C006 C00E -33.57(15) . . . . ?
C009 C005 C00F C00D 118.12(17) . . . . ?
C009 C00C C00E C006 32.50(15) . . . . ?
C009 C00C C00E C007 148.74(13) . . . . ?
C00A C004 C005 C006 -67.04(14) . . . . ?
C00A C004 C005 C009 36.91(15) . . . . ?
C00A C004 C005 C00F 168.56(12) . . . . ?
C00A C004 C00B C00D -167.93(15) . . . . ?
C00A C004 C00B C00G 7.8(3) . . . . ?
C00A C00C C00E C006 -74.86(14) . . . . ?
C00A C00C C00E C007 41.38(15) . . . . ?
C00B C004 C005 C006 119.78(14) . . . . ?
C00B C004 C005 C009 -136.27(14) . . . . ?
C00B C004 C005 C00F -4.62(17) . . . . ?
C00B C004 C00A C008 -85.4(2) . . . . ?
C00B C004 C00A C00C 166.07(17) . . . . ?
C00B C004 C00A C00I 39.8(2) . . . . ?
C00B C00D C00F C005 -3.10(16) . . . . ?
C00E C007 C008 O003 -171.16(18) . . . . ?
C00E C007 C008 C00A 8.50(17) . . . . ?
C00F C005 C006 O001 7.3(2) . . . . ?
C00F C005 C006 C00E -177.36(14) . . . . ?
C00F C005 C009 C00C -168.12(15) . . . . ?
C00G C00B C00D O002 2.6(3) . . . . ?
C00G C00B C00D C00F -175.83(15) . . . . ?
C00H C00C C00E C006 160.23(16) . . . . ?
C00H C00C C00E C007 -83.53(18) . . . . ?
C00I C00A C00C C009 92.63(16) . . . . ?
C00I C00A C00C C00E -161.00(14) . . . . ?
C00I C00A C00C C00H -36.6(2) . . . . ?

loop_
_twin_individual_id
_twin_individual_mass_fraction_refined
1 0.5(12)
2 0.5(12)
